data_2012968
loop_
_publ_author_name
'Juarez-Arellano, Erick-Adrian'
'Rosales, Ivonne'
'Bucio, Lauro'
'Orozco, Eligio'

_publ_section_title
;
 In~1.08~Gd~0.92~Ge~2~O~7~: a new member of the thortveitite family
;
_journal_issue 10
_journal_name_full 'Acta Crystallographica Section C'
_journal_page_first i135
_journal_page_last i137
_journal_paper_doi 10.1107/S0108270102013343
_journal_volume 58
_journal_year 2002
_chemical_formula_iupac 'In1.08 Gd0.92 Ge2 O7'
_chemical_formula_structural 'In1.08 Gd0.92 Ge2 O7'
_chemical_formula_sum 'Gd0.92 Ge2 In1.08 O7'
_chemical_formula_weight 525.90
_chemical_name_common '\g indium gadolinium digermanate'
_chemical_name_systematic
;
Indium gadolinium digermanium heptaoxide
;
_space_group_IT_number 12
_symmetry_cell_setting monoclinic
_symmetry_space_group_name_Hall '-C 2y'
_symmetry_space_group_name_H-M 'C 1 2/m 1'
_cell_angle_alpha 90
_cell_angle_beta 101.525(2)
_cell_angle_gamma 90
_cell_formula_units_Z 2
_cell_length_a 6.8713(4)
_cell_length_b 8.8805(5)
_cell_length_c 4.8976(3)
_cell_measurement_temperature 295
_cell_volume 292.83(3)
_computing_cell_refinement 'DICVOL91 (Boultif & Louer, 1991)'
_computing_data_collection 'DIFFRAC/AT (Siemens, 1993)'
_computing_data_reduction 'Please provide missing information'
_computing_molecular_graphics 'ATOMS (Dowty, 1994)'
_computing_publication_material ATOMS
_computing_structure_refinement 'FULLPROF (Wiles & Young, 1981)'
_computing_structure_solution 'Please provide missing information'
_diffrn_ambient_temperature 295
_diffrn_measurement_device_type 'Siemens D5000'
_diffrn_radiation_monochromator graphite
_exptl_crystal_density_diffrn 5.964
_exptl_crystal_density_method 'not measured'
_refine_ls_goodness_of_fit_all 1.68
_refine_ls_matrix_type fullcycle
_refine_ls_number_parameters 31
_refine_ls_weighting_scheme sigma
_cod_data_source_file br1375.cif
_cod_data_source_block I
_cod_original_sg_symbol_H-M 'C 2/m'
_cod_database_code 2012968
_cod_database_fobs_code 2012968

loop_
_symmetry_equiv_pos_site_id
_symmetry_equiv_pos_as_xyz
1 x,y,z
2 -x,y,-z
3 -x,-y,-z
4 x,-y,z
5 x+1/2,y+1/2,z
6 -x+1/2,y+1/2,-z
7 -x+1/2,-y+1/2,-z
8 x+1/2,-y+1/2,z

loop_
_atom_site_aniso_label
_atom_site_aniso_U_11
_atom_site_aniso_U_22
_atom_site_aniso_U_33
_atom_site_aniso_U_12
_atom_site_aniso_U_13
_atom_site_aniso_U_23
_atom_site_aniso_type_symbol
? ? ? ? ? ? ? ?

loop_
_atom_site_label
_atom_site_fract_x
_atom_site_fract_y
_atom_site_fract_z
_atom_site_U_iso_or_equiv
_atom_site_occupancy
In 0.00000 0.30330(10) 0.00000 0.0057(6) 0.54(2)
Gd 0.00000 0.30330(10) 0.00000 0.0057(6) 0.46(2)
Ge 0.2284(3) 0.00000 0.4143(4) 0.0130(10) 1.0
O1 0.00000 0.00000 0.50000 0.014(2) 1.0
O2 0.3880(10) 0.00000 0.727(2) 0.014(2) 1.0
O3 0.2394(9) 0.1596(7) 0.2280(10) 0.014(2) 1.0

loop_
_atom_type_symbol
_atom_type_description
_atom_type_scat_dispersion_real
_atom_type_scat_dispersion_imag
_atom_type_scat_source
In In -0.1260 5.0450 'International Tables Vol C Tables 4.2.6.8 and 6.1.1.4'
Gd Gd -9.2420 11.9460 'International Tables Vol C Tables 4.2.6.8 and 6.1.1.4'
Ge Ge -1.1630 0.8860 'International Tables Vol C Tables 4.2.6.8 and 6.1.1.4'
O O 0.0470 0.0320 'International Tables Vol C Tables 4.2.6.8 and 6.1.1.4'

loop_
_diffrn_radiation_type
_diffrn_radiation_wavelength
CuK\a~1~ 1.54056
CuK\a~2~ 1.544

loop_
_geom_angle_atom_site_label_1
_geom_angle_atom_site_label_2
_geom_angle_atom_site_label_3
_geom_angle_site_symmetry_1
_geom_angle_site_symmetry_3
_geom_angle
_geom_angle_publ_flag
O2 Gd O2 5_454 6_556 77.5(5) n
O2 Gd O3 5_454 1_555 152.5(5) n
O2 Gd O3 5_454 2_555 91.0(3) n
O2 Gd O3 5_454 7_555 78.9(4) n
O2 Gd O3 5_454 8_455 88.4(4) n
O3 Gd O3 1_555 2_555 109.1(4) n
O3 Gd O3 1_555 7_555 75.9(3) n
O3 Gd O3 1_555 8_455 114.1(4) n
O3 Gd O3 7_555 8_455 163.7(5) n
O1 Ge O2 1_555 1_555 103.9(6) yes
O1 Ge O3 1_555 1_555 106.0(4) yes
O2 Ge O3 1_555 1_555 113.3(2) yes
O3 Ge O3 1_555 4_555 113.5(6) yes

loop_
_geom_bond_atom_site_label_1
_geom_bond_atom_site_label_2
_geom_bond_site_symmetry_1
_geom_bond_site_symmetry_2
_geom_bond_distance
_geom_bond_publ_flag
Gd O2 . 5_454 2.239(6) yes
Gd O3 . 1_555 2.202(6) yes
Gd O3 . 7_555 2.316(6) yes
Ge O1 . 1_555 1.703(2) yes
Ge O2 . 1_555 1.698(9) yes
Ge O3 . 1_555 1.695(6) yes
